data_1555196
loop_
_publ_author_name
'Takamatsu, Kazutaka'
'Hirano, Koji'
'Miura, Masahiro'

_publ_section_title
;
 Copper-Catalyzed Formal [4 + 1] Cycloaddition of Benzamides and
 Isonitriles via Directed C-H Cleavage.
;
_journal_issue 16
_journal_name_full 'Organic letters'
_journal_page_first 4066
_journal_page_last 4069
_journal_paper_doi 10.1021/acs.orglett.5b01986
_journal_volume 17
_journal_year 2015
_chemical_formula_moiety 'C21 H19 N3 O'
_chemical_formula_sum 'C21 H19 N3 O'
_chemical_formula_weight 329.40
_space_group_IT_number 61
_space_group_name_Hall '-P 2ac 2ab'
_space_group_name_H-M_alt 'P b c a'
_symmetry_cell_setting orthorhombic
_symmetry_Int_Tables_number 61
_symmetry_space_group_name_Hall '-P 2ac 2ab'
_symmetry_space_group_name_H-M 'P b c a'
_atom_sites_solution_hydrogens geom
_atom_sites_solution_primary direct
_atom_sites_solution_secondary difmap
_cell_angle_alpha 90.0000
_cell_angle_beta 90.0000
_cell_angle_gamma 90.0000
_cell_formula_units_Z 8
_cell_length_a 12.7097(9)
_cell_length_b 15.6515(13)
_cell_length_c 17.3613(14)
_cell_measurement_reflns_used 8369
_cell_measurement_temperature 173
_cell_measurement_theta_max 27.50
_cell_measurement_theta_min 3.10
_cell_volume 3453.6(5)
_computing_cell_refinement 'CrystalClear-SM Expert 2.0 r15'
_computing_data_collection 'CrystalClear-SM Expert 2.0 r15 (Rigaku, 2011)'
_computing_data_reduction 'CrystalClear-SM Expert 2.0 r15'
_computing_molecular_graphics 'CrystalStructure 4.0'
_computing_publication_material 'CrystalStructure 4.0 (Rigaku, 2010)'
_computing_structure_refinement 'SHELXL97 (Sheldrick, 2008)'
_computing_structure_solution 'SHELXS97 (Sheldrick, 2008)'
_diffrn_ambient_temperature 173
_diffrn_detector_area_resol_mean 6.827
_diffrn_measured_fraction_theta_full 0.998
_diffrn_measured_fraction_theta_max 0.998
_diffrn_measurement_device_type 'Rigaku XtaLAB mini'
_diffrn_measurement_method \w
_diffrn_radiation_type 'Mo K\a'
_diffrn_radiation_wavelength 0.71075
_diffrn_reflns_av_R_equivalents 0.0332
_diffrn_reflns_limit_h_max 16
_diffrn_reflns_limit_h_min -16
_diffrn_reflns_limit_k_max 20
_diffrn_reflns_limit_k_min -20
_diffrn_reflns_limit_l_max 22
_diffrn_reflns_limit_l_min -22
_diffrn_reflns_number 34679
_diffrn_reflns_theta_full 27.48
_diffrn_reflns_theta_max 27.48
_diffrn_standards_number 0
_exptl_absorpt_coefficient_mu 0.080
_exptl_absorpt_correction_T_max 0.984
_exptl_absorpt_correction_T_min 0.967
_exptl_absorpt_correction_type numerical
_exptl_absorpt_process_details 'NUMABS (Rigaku, 1999)'
_exptl_crystal_colour colorless
_exptl_crystal_density_diffrn 1.267
_exptl_crystal_density_method 'not measured'
_exptl_crystal_description prism
_exptl_crystal_F_000 1392.00
_exptl_crystal_size_max 0.350
_exptl_crystal_size_mid 0.200
_exptl_crystal_size_min 0.200
_refine_diff_density_max 0.210
_refine_diff_density_min -0.170
_refine_ls_extinction_method none
_refine_ls_goodness_of_fit_ref 1.076
_refine_ls_hydrogen_treatment constr
_refine_ls_number_parameters 226
_refine_ls_number_reflns 3951
_refine_ls_number_restraints 0
_refine_ls_R_factor_gt 0.0446
_refine_ls_shift/su_max 0.000
_refine_ls_structure_factor_coef Fsqd
_refine_ls_weighting_details 'w = 1/[\s^2^(Fo^2^)+(0.0534P)^2^+0.8928P] where P=(Fo^2^+2Fc^2^)/3'
_refine_ls_weighting_scheme calc
_refine_ls_wR_factor_ref 0.1156
_reflns_number_gt 3569
_reflns_number_total 3951
_reflns_threshold_expression F^2^>2.0\s(F^2^)
_cod_data_source_file ol5b01986_si_003.cif
_cod_data_source_block 828
_cod_database_code 1555196

loop_
_symmetry_equiv_pos_site_id
_symmetry_equiv_pos_as_xyz
1 +X,+Y,+Z
2 1/2-X,1/2+Y,+Z
3 +X,1/2-Y,1/2+Z
4 1/2-X,-Y,1/2+Z
5 -X,-Y,-Z
6 1/2+X,1/2-Y,-Z
7 -X,1/2+Y,1/2-Z
8 1/2+X,+Y,1/2-Z

loop_
_atom_site_label
_atom_site_type_symbol
_atom_site_fract_x
_atom_site_fract_y
_atom_site_fract_z
_atom_site_U_iso_or_equiv
_atom_site_adp_type
_atom_site_occupancy
_atom_site_symmetry_multiplicity
_atom_site_calc_flag
_atom_site_refinement_flags
O5 O 0.32294(9) 0.41111(6) 0.29195(6) 0.0500(3) Uani 1.0 8 d .
N2 N 0.38920(8) 0.65318(6) 0.28064(6) 0.0308(3) Uani 1.0 8 d .
N4 N 0.31764(8) 0.63958(7) 0.45708(6) 0.0335(3) Uani 1.0 8 d .
N26 N 0.34046(8) 0.52182(6) 0.37956(6) 0.0341(3) Uani 1.0 8 d .
C1 C 0.16372(9) 0.54945(7) 0.40219(6) 0.0293(3) Uani 1.0 8 d .
C3 C 0.47106(9) 0.61024(7) 0.31393(6) 0.0287(3) Uani 1.0 8 d .
C6 C 0.27293(9) 0.58060(7) 0.41970(6) 0.0298(3) Uani 1.0 8 d .
C8 C 0.17303(10) 0.48015(7) 0.35197(7) 0.0332(3) Uani 1.0 8 d .
C9 C 0.06371(10) 0.57491(8) 0.42527(7) 0.0356(3) Uani 1.0 8 d .
C10 C 0.51633(10) 0.74646(8) 0.22066(7) 0.0364(3) Uani 1.0 8 d .
C11 C 0.57817(9) 0.63140(8) 0.29954(7) 0.0317(3) Uani 1.0 8 d .
C12 C 0.59839(10) 0.70206(8) 0.25117(7) 0.0360(3) Uani 1.0 8 d .
C13 C 0.41340(10) 0.71857(8) 0.23633(7) 0.0337(3) Uani 1.0 8 d .
C14 C 0.08687(12) 0.43751(9) 0.32248(8) 0.0422(4) Uani 1.0 8 d .
C15 C 0.28516(11) 0.46387(7) 0.33536(7) 0.0358(3) Uani 1.0 8 d .
C16 C 0.44860(10) 0.54180(8) 0.36513(7) 0.0341(3) Uani 1.0 8 d .
C17 C 0.26807(11) 0.71257(8) 0.49684(7) 0.0366(3) Uani 1.0 8 d .
C18 C -0.02290(11) 0.53160(9) 0.39577(8) 0.0410(3) Uani 1.0 8 d .
C19 C 0.65877(10) 0.58275(10) 0.33478(8) 0.0424(4) Uani 1.0 8 d .
C20 C -0.01244(12) 0.46411(9) 0.34449(8) 0.0427(4) Uani 1.0 8 d .
C21 C 0.52795(12) 0.49661(10) 0.39880(8) 0.0453(4) Uani 1.0 8 d .
C22 C 0.20726(13) 0.68379(10) 0.56831(8) 0.0469(4) Uani 1.0 8 d .
C23 C 0.20010(12) 0.76514(9) 0.44206(9) 0.0463(4) Uani 1.0 8 d .
C24 C 0.63404(12) 0.51767(10) 0.38339(9) 0.0502(4) Uani 1.0 8 d .
C25 C 0.36040(14) 0.76875(10) 0.52241(10) 0.0555(4) Uani 1.0 8 d .
H9 H 0.0548 0.6209 0.4604 0.0428 Uiso 1.0 8 calc R
H10 H 0.5283 0.7953 0.1894 0.0436 Uiso 1.0 8 calc R
H12 H 0.6687 0.7185 0.2400 0.0432 Uiso 1.0 8 calc R
H13 H 0.3571 0.7492 0.2132 0.0404 Uiso 1.0 8 calc R
H14 H 0.0956 0.3910 0.2879 0.0506 Uiso 1.0 8 calc R
H18 H -0.0914 0.5487 0.4112 0.0491 Uiso 1.0 8 calc R
H19 H 0.7304 0.5956 0.3244 0.0509 Uiso 1.0 8 calc R
H20 H -0.0731 0.4364 0.3246 0.0512 Uiso 1.0 8 calc R
H21 H 0.5119 0.4508 0.4327 0.0544 Uiso 1.0 8 calc R
H22A H 0.1480 0.6476 0.5527 0.0563 Uiso 1.0 8 calc R
H22B H 0.1807 0.7340 0.5958 0.0563 Uiso 1.0 8 calc R
H22C H 0.2541 0.6513 0.6022 0.0563 Uiso 1.0 8 calc R
H23A H 0.2421 0.7822 0.3973 0.0555 Uiso 1.0 8 calc R
H23B H 0.1745 0.8163 0.4688 0.0555 Uiso 1.0 8 calc R
H23C H 0.1401 0.7307 0.4250 0.0555 Uiso 1.0 8 calc R
H24 H 0.6888 0.4859 0.4073 0.0602 Uiso 1.0 8 calc R
H25A H 0.4004 0.7871 0.4771 0.0666 Uiso 1.0 8 calc R
H25B H 0.4063 0.7360 0.5568 0.0666 Uiso 1.0 8 calc R
H25C H 0.3335 0.8190 0.5497 0.0666 Uiso 1.0 8 calc R

loop_
_atom_site_aniso_label
_atom_site_aniso_U_11
_atom_site_aniso_U_22
_atom_site_aniso_U_33
_atom_site_aniso_U_12
_atom_site_aniso_U_13
_atom_site_aniso_U_23
O5 0.0624(7) 0.0321(5) 0.0556(6) -0.0007(5) 0.0237(6) -0.0092(5)
N2 0.0277(5) 0.0335(5) 0.0313(5) -0.0002(4) 0.0003(4) -0.0008(4)
N4 0.0371(6) 0.0338(6) 0.0298(5) -0.0029(5) 0.0011(5) -0.0011(4)
N26 0.0366(6) 0.0289(5) 0.0369(6) -0.0002(4) 0.0099(5) 0.0011(4)
C1 0.0350(6) 0.0257(6) 0.0270(6) -0.0032(5) 0.0022(5) 0.0017(5)
C3 0.0283(6) 0.0309(6) 0.0269(6) 0.0003(5) 0.0013(5) -0.0028(5)
C6 0.0344(6) 0.0285(6) 0.0266(6) 0.0007(5) 0.0045(5) 0.0030(5)
C8 0.0429(7) 0.0252(6) 0.0314(6) -0.0039(5) 0.0066(5) 0.0004(5)
C9 0.0363(7) 0.0323(6) 0.0384(7) -0.0010(5) 0.0023(6) -0.0028(5)
C10 0.0399(7) 0.0353(7) 0.0339(6) -0.0061(6) 0.0043(6) 0.0017(5)
C11 0.0276(6) 0.0380(7) 0.0294(6) -0.0013(5) 0.0001(5) -0.0052(5)
C12 0.0311(6) 0.0436(7) 0.0331(6) -0.0097(5) 0.0028(5) -0.0038(6)
C13 0.0351(7) 0.0338(6) 0.0322(6) 0.0022(5) -0.0004(5) 0.0014(5)
C14 0.0538(9) 0.0345(7) 0.0383(7) -0.0133(6) 0.0045(6) -0.0057(6)
C15 0.0470(8) 0.0242(6) 0.0362(6) -0.0021(5) 0.0119(6) 0.0021(5)
C16 0.0341(6) 0.0342(7) 0.0341(6) 0.0016(5) 0.0060(5) 0.0011(5)
C17 0.0456(8) 0.0332(6) 0.0309(6) -0.0041(6) -0.0009(6) -0.0063(5)
C18 0.0350(7) 0.0412(7) 0.0467(8) -0.0031(6) -0.0017(6) 0.0029(6)
C19 0.0296(7) 0.0553(9) 0.0424(7) 0.0050(6) -0.0019(6) -0.0017(7)
C20 0.0462(8) 0.0412(8) 0.0408(7) -0.0144(6) -0.0055(6) 0.0032(6)
C21 0.0485(8) 0.0435(8) 0.0439(8) 0.0095(7) 0.0051(7) 0.0106(7)
C22 0.0607(9) 0.0468(8) 0.0332(7) 0.0012(7) 0.0061(7) -0.0061(6)
C23 0.0612(9) 0.0332(7) 0.0444(8) 0.0019(7) -0.0056(7) -0.0021(6)
C24 0.0412(8) 0.0587(10) 0.0507(9) 0.0149(7) -0.0045(7) 0.0095(7)
C25 0.0608(10) 0.0519(9) 0.0537(9) -0.0157(8) -0.0073(8) -0.0155(8)

loop_
_atom_type_symbol
_atom_type_description
_atom_type_scat_dispersion_real
_atom_type_scat_dispersion_imag
_atom_type_scat_source
C C 0.0033 0.0016
;
International Tables for Crystallography
(1992, Vol. C, Tables 4.2.6.8 and 6.1.1.4)
;
H H 0.0000 0.0000
;
International Tables for Crystallography
(1992, Vol. C, Table 6.1.1.4)
;
N N 0.0061 0.0033
;
International Tables for Crystallography
(1992, Vol. C, Tables 4.2.6.8 and 6.1.1.4)
;
O O 0.0106 0.0060
;
International Tables for Crystallography
(1992, Vol. C, Tables 4.2.6.8 and 6.1.1.4)
;

loop_
_geom_angle_atom_site_label_1
_geom_angle_atom_site_label_2
_geom_angle_atom_site_label_3
_geom_angle
_geom_angle_publ_flag
C3 N2 C13 116.83(11) yes
C6 N4 C17 127.86(11) yes
C6 N26 C15 112.69(10) yes
C6 N26 C16 121.20(10) yes
C15 N26 C16 122.35(11) yes
C6 C1 C8 107.46(10) yes
C6 C1 C9 133.87(11) yes
C8 C1 C9 118.67(11) yes
N2 C3 C11 122.65(11) yes
N2 C3 C16 118.83(11) yes
C11 C3 C16 118.52(11) yes
N4 C6 N26 116.61(11) yes
N4 C6 C1 139.17(11) yes
N26 C6 C1 104.22(9) yes
C1 C8 C14 122.66(12) yes
C1 C8 C15 109.74(11) yes
C14 C8 C15 127.57(12) yes
C1 C9 C18 118.53(12) yes
C12 C10 C13 118.65(12) yes
C3 C11 C12 117.43(11) yes
C3 C11 C19 119.42(12) yes
C12 C11 C19 123.13(12) yes
C10 C12 C11 119.47(12) yes
N2 C13 C10 124.88(12) yes
C8 C14 C20 118.42(13) yes
O5 C15 N26 126.11(13) yes
O5 C15 C8 128.25(12) yes
N26 C15 C8 105.64(10) yes
N26 C16 C3 117.84(11) yes
N26 C16 C21 121.45(12) yes
C3 C16 C21 120.71(12) yes
N4 C17 C22 111.54(11) yes
N4 C17 C23 111.57(11) yes
N4 C17 C25 104.64(12) yes
C22 C17 C23 112.23(12) yes
C22 C17 C25 108.72(12) yes
C23 C17 C25 107.75(12) yes
C9 C18 C20 122.11(13) yes
C11 C19 C24 120.27(13) yes
C14 C20 C18 119.59(14) yes
C16 C21 C24 120.23(14) yes
C19 C24 C21 120.84(14) yes
C1 C9 H9 120.735 no
C18 C9 H9 120.735 no
C12 C10 H10 120.678 no
C13 C10 H10 120.674 no
C10 C12 H12 120.261 no
C11 C12 H12 120.268 no
N2 C13 H13 117.557 no
C10 C13 H13 117.565 no
C8 C14 H14 120.796 no
C20 C14 H14 120.789 no
C9 C18 H18 118.955 no
C20 C18 H18 118.939 no
C11 C19 H19 119.865 no
C24 C19 H19 119.870 no
C14 C20 H20 120.208 no
C18 C20 H20 120.200 no
C16 C21 H21 119.881 no
C24 C21 H21 119.892 no
C17 C22 H22A 109.460 no
C17 C22 H22B 109.477 no
C17 C22 H22C 109.462 no
H22A C22 H22B 109.484 no
H22A C22 H22C 109.468 no
H22B C22 H22C 109.476 no
C17 C23 H23A 109.468 no
C17 C23 H23B 109.471 no
C17 C23 H23C 109.463 no
H23A C23 H23B 109.470 no
H23A C23 H23C 109.488 no
H23B C23 H23C 109.469 no
C19 C24 H24 119.572 no
C21 C24 H24 119.587 no
C17 C25 H25A 109.474 no
C17 C25 H25B 109.479 no
C17 C25 H25C 109.470 no
H25A C25 H25B 109.476 no
H25A C25 H25C 109.470 no
H25B C25 H25C 109.459 no

loop_
_geom_bond_atom_site_label_1
_geom_bond_atom_site_label_2
_geom_bond_distance
_geom_bond_publ_flag
O5 C15 1.2167(16) yes
N2 C3 1.3668(15) yes
N2 C13 1.3168(16) yes
N4 C6 1.2634(16) yes
N4 C17 1.4760(17) yes
N26 C6 1.4383(15) yes
N26 C15 1.3804(16) yes
N26 C16 1.4316(17) yes
C1 C6 1.5022(16) yes
C1 C8 1.3967(16) yes
C1 C9 1.3911(17) yes
C3 C11 1.4231(17) yes
C3 C16 1.4209(17) yes
C8 C14 1.381(2) yes
C8 C15 1.4762(19) yes
C9 C18 1.3905(19) yes
C10 C12 1.3606(18) yes
C10 C13 1.4057(18) yes
C11 C12 1.4122(18) yes
C11 C19 1.4155(19) yes
C14 C20 1.383(3) yes
C16 C21 1.363(2) yes
C17 C22 1.530(2) yes
C17 C23 1.526(2) yes
C17 C25 1.532(3) yes
C18 C20 1.388(2) yes
C19 C24 1.360(3) yes
C21 C24 1.414(3) yes
C9 H9 0.950 no
C10 H10 0.950 no
C12 H12 0.950 no
C13 H13 0.950 no
C14 H14 0.950 no
C18 H18 0.950 no
C19 H19 0.950 no
C20 H20 0.950 no
C21 H21 0.950 no
C22 H22A 0.980 no
C22 H22B 0.980 no
C22 H22C 0.980 no
C23 H23A 0.980 no
C23 H23B 0.980 no
C23 H23C 0.980 no
C24 H24 0.950 no
C25 H25A 0.980 no
C25 H25B 0.980 no
C25 H25C 0.980 no

loop_
_geom_contact_atom_site_label_1
_geom_contact_atom_site_label_2
_geom_contact_distance
_geom_contact_publ_flag
_geom_contact_site_symmetry_2
O5 C1 3.5279(16) no .
O5 C6 3.5157(15) no .
O5 C14 3.0747(19) no .
O5 C16 2.8895(17) no .
O5 C21 3.4672(19) no .
N2 N4 3.2025(15) no .
N2 N26 2.7496(14) no .
N2 C6 3.0501(15) no .
N2 C12 2.8135(17) no .
N2 C15 3.3809(16) no .
N4 C3 3.1921(15) no .
N4 C8 3.5965(16) no .
N4 C9 3.4272(17) no .
N4 C15 3.4927(16) no .
N4 C16 2.7678(17) no .
C1 C17 3.3132(17) no .
C1 C20 2.7929(19) no .
C1 C23 3.4770(19) no .
C3 C6 3.1509(16) no .
C3 C10 2.7384(17) no .
C3 C15 3.3120(17) no .
C3 C24 2.8008(19) no .
C6 C21 3.516(2) no .
C6 C22 3.1562(19) no .
C6 C23 3.0578(19) no .
C8 C18 2.7254(19) no .
C9 C14 2.8100(19) no .
C9 C17 3.5962(19) no .
C9 C22 3.521(2) no .
C9 C23 3.458(2) no .
C11 C13 2.7297(18) no .
C11 C21 2.798(2) no .
C13 C16 3.5854(18) no .
C15 C21 3.316(2) no .
C16 C19 2.7971(19) no .
O5 C10 3.2958(17) no 7_645
O5 C12 3.5023(16) no 7_645
O5 C20 3.2675(19) no 8_555
O5 C23 3.4781(19) no 2_545
C3 C20 3.5832(18) no 8_555
C9 C18 3.5639(19) no 5_566
C10 O5 3.2958(17) no 7_655
C12 O5 3.5023(16) no 7_655
C18 C9 3.5639(19) no 5_566
C20 O5 3.2675(19) no 8_455
C20 C3 3.5832(18) no 8_455
C21 C21 3.587(2) no 5_666
C23 O5 3.4781(19) no 2_555
O5 H14 2.9073 no .
O5 H21 3.4823 no .
N2 H10 3.2535 no .
N2 H23A 3.4169 no .
N4 H9 3.3542 no .
N4 H22A 2.7231 no .
N4 H22B 3.3192 no .
N4 H22C 2.6523 no .
N4 H23A 2.6426 no .
N4 H23B 3.3160 no .
N4 H23C 2.7277 no .
N4 H25A 2.5612 no .
N4 H25B 2.5594 no .
N4 H25C 3.2424 no .
N26 H21 2.6141 no .
C1 H14 3.2918 no .
C1 H18 3.2467 no .
C1 H22A 3.0373 no .
C1 H23C 2.8805 no .
C3 H12 3.2904 no .
C3 H13 3.1438 no .
C3 H19 3.3095 no .
C3 H21 3.2786 no .
C6 H9 2.9298 no .
C6 H22A 2.9914 no .
C6 H22C 3.3648 no .
C6 H23A 3.2034 no .
C6 H23C 2.8952 no .
C8 H9 3.2640 no .
C8 H20 3.2378 no .
C9 H20 3.2833 no .
C9 H22A 2.7085 no .
C9 H23C 2.6247 no .
C11 H10 3.2617 no .
C11 H24 3.2647 no .
C12 H13 3.2223 no .
C12 H19 2.6849 no .
C13 H12 3.2457 no .
C14 H18 3.2465 no .
C15 H14 2.7900 no .
C15 H21 3.3470 no .
C16 H24 3.2584 no .
C17 H9 3.1319 no .
C18 H14 3.2585 no .
C19 H12 2.6897 no .
C19 H21 3.2621 no .
C20 H9 3.2862 no .
C21 H19 3.2698 no .
C22 H9 2.8697 no .
C22 H23A 3.3742 no .
C22 H23B 2.7311 no .
C22 H23C 2.7316 no .
C22 H25A 3.3392 no .
C22 H25B 2.6667 no .
C22 H25C 2.6756 no .
C23 H9 2.9345 no .
C23 H22A 2.7400 no .
C23 H22B 2.7248 no .
C23 H22C 3.3733 no .
C23 H25A 2.6403 no .
C23 H25B 3.3241 no .
C23 H25C 2.6598 no .
C25 H22A 3.3397 no .
C25 H22B 2.6717 no .
C25 H22C 2.6694 no .
C25 H23A 2.6506 no .
C25 H23B 2.6461 no .
C25 H23C 3.3254 no .
H9 H18 2.3360 no .
H9 H22A 2.0362 no .
H9 H22B 3.3501 no .
H9 H22C 3.5648 no .
H9 H23B 3.4188 no .
H9 H23C 2.1235 no .
H10 H12 2.3242 no .
H10 H13 2.3303 no .
H12 H19 2.5414 no .
H13 H23A 3.5515 no .
H14 H20 2.3472 no .
H18 H20 2.3255 no .
H19 H24 2.3016 no .
H21 H24 2.3561 no .
H22A H23B 3.0332 no .
H22A H23C 2.5721 no .
H22A H25B 3.5634 no .
H22A H25C 3.5713 no .
H22B H23B 2.5554 no .
H22B H23C 3.0110 no .
H22B H25A 3.5694 no .
H22B H25B 2.9473 no .
H22B H25C 2.4870 no .
H22C H25A 3.5633 no .
H22C H25B 2.4749 no .
H22C H25C 2.9572 no .
H23A H25A 2.4448 no .
H23A H25B 3.5433 no .
H23A H25C 2.9463 no .
H23B H25A 2.9109 no .
H23B H25B 3.5491 no .
H23B H25C 2.4610 no .
H23C H25A 3.5425 no .
H23C H25C 3.5552 no .
O5 H10 2.6387 no 7_645
O5 H12 3.0676 no 7_645
O5 H20 2.4490 no 8_555
O5 H22C 3.5725 no 4_564
O5 H23A 2.8456 no 2_545
O5 H23B 3.4099 no 2_545
N2 H12 3.0043 no 8_455
N2 H19 2.8655 no 8_455
N4 H21 3.2181 no 5_666
N4 H24 3.0677 no 5_666
N26 H23B 3.5758 no 2_545
C6 H24 3.2161 no 5_666
C8 H23A 3.3737 no 2_545
C9 H18 3.4539 no 5_566
C9 H25A 3.4414 no 6_466
C9 H25B 3.5848 no 6_466
C9 H25C 3.3923 no 6_466
C10 H14 2.9164 no 2_555
C10 H20 3.5515 no 2_555
C10 H23A 3.5689 no 8_555
C10 H23C 2.9877 no 8_555
C10 H25B 3.1809 no 3_564
C11 H22B 3.0716 no 6_566
C12 H13 3.4259 no 8_555
C12 H22B 3.0252 no 6_566
C12 H23A 3.3986 no 8_555
C12 H23C 3.1360 no 8_555
C13 H12 3.1368 no 8_455
C13 H14 2.8459 no 2_555
C13 H19 3.1974 no 8_455
C13 H25B 3.1974 no 3_564
C13 H25C 3.4470 no 3_564
C14 H10 3.5267 no 2_545
C14 H13 3.5766 no 2_545
C14 H23A 3.5103 no 2_545
C14 H25A 3.5740 no 2_545
C15 H10 3.5726 no 7_645
C15 H19 3.5260 no 8_455
C15 H20 3.3383 no 8_555
C15 H23A 3.0595 no 2_545
C15 H23B 3.3112 no 2_545
C16 H21 3.5471 no 5_666
C17 H24 3.5672 no 5_666
C18 H9 3.4777 no 5_566
C18 H19 3.5167 no 1_455
C18 H22A 3.3468 no 5_566
C18 H25C 3.1137 no 6_466
C19 H18 3.4819 no 1_655
C19 H22B 3.1232 no 6_566
C19 H25C 3.3642 no 6_566
C20 H22A 3.0361 no 5_566
C21 H10 3.5754 no 7_645
C21 H21 3.0803 no 5_666
C22 H13 3.3253 no 3_565
C22 H20 3.1460 no 5_566
C22 H24 2.9973 no 5_666
C23 H10 3.1931 no 8_455
C23 H12 3.2690 no 8_455
C24 H18 3.5559 no 1_655
C24 H22C 3.0124 no 5_666
C25 H9 3.0294 no 6_566
C25 H13 3.3252 no 3_565
C25 H18 3.1404 no 6_566
H9 C18 3.4777 no 5_566
H9 C25 3.0294 no 6_466
H9 H18 3.4976 no 5_566
H9 H25A 2.6646 no 6_466
H9 H25B 2.9434 no 6_466
H9 H25C 2.9710 no 6_466
H10 O5 2.6387 no 7_655
H10 C14 3.5267 no 2_555
H10 C15 3.5726 no 7_655
H10 C21 3.5754 no 7_655
H10 C23 3.1931 no 8_555
H10 H14 2.7660 no 2_555
H10 H20 3.2728 no 2_555
H10 H21 3.2683 no 7_655
H10 H23A 3.1120 no 8_555
H10 H23B 3.3312 no 8_555
H10 H23C 2.6419 no 8_555
H10 H25B 2.8179 no 3_564
H12 O5 3.0676 no 7_655
H12 N2 3.0043 no 8_555
H12 C13 3.1368 no 8_555
H12 C23 3.2690 no 8_555
H12 H13 2.5732 no 8_555
H12 H22B 2.9492 no 6_566
H12 H22C 3.5827 no 6_566
H12 H23A 2.7472 no 8_555
H12 H23C 2.8942 no 8_555
H13 C12 3.4259 no 8_455
H13 C14 3.5766 no 2_555
H13 C22 3.3253 no 3_564
H13 C25 3.3252 no 3_564
H13 H12 2.5732 no 8_455
H13 H14 2.6398 no 2_555
H13 H19 2.9658 no 8_455
H13 H22B 3.0418 no 3_564
H13 H22C 2.8027 no 3_564
H13 H25B 2.7961 no 3_564
H13 H25C 3.0489 no 3_564
H14 C10 2.9164 no 2_545
H14 C13 2.8459 no 2_545
H14 H10 2.7660 no 2_545
H14 H13 2.6398 no 2_545
H14 H23A 3.2807 no 2_545
H18 C9 3.4539 no 5_566
H18 C19 3.4819 no 1_455
H18 C24 3.5559 no 1_455
H18 C25 3.1404 no 6_466
H18 H9 3.4976 no 5_566
H18 H19 2.8168 no 1_455
H18 H22A 3.2185 no 5_566
H18 H24 2.9624 no 1_455
H18 H25A 3.2204 no 6_466
H18 H25B 3.4137 no 6_466
H18 H25C 2.3779 no 6_466
H19 N2 2.8655 no 8_555
H19 C13 3.1974 no 8_555
H19 C15 3.5260 no 8_555
H19 C18 3.5167 no 1_655
H19 H13 2.9658 no 8_555
H19 H18 2.8168 no 1_655
H19 H20 3.5281 no 1_655
H19 H22B 3.0703 no 6_566
H19 H25C 2.8770 no 6_566
H20 O5 2.4490 no 8_455
H20 C10 3.5515 no 2_545
H20 C15 3.3383 no 8_455
H20 C22 3.1460 no 5_566
H20 H10 3.2728 no 2_545
H20 H19 3.5281 no 1_455
H20 H22A 2.6783 no 5_566
H20 H22B 3.2994 no 5_566
H20 H22C 2.9640 no 5_566
H20 H24 3.4382 no 1_455
H21 N4 3.2181 no 5_666
H21 C16 3.5471 no 5_666
H21 C21 3.0803 no 5_666
H21 H10 3.2683 no 7_645
H21 H21 2.8137 no 5_666
H21 H22C 3.4302 no 5_666
H21 H23B 3.2311 no 2_545
H21 H25B 3.1092 no 5_666
H22A C18 3.3468 no 5_566
H22A C20 3.0361 no 5_566
H22A H18 3.2185 no 5_566
H22A H20 2.6783 no 5_566
H22A H24 3.0259 no 5_666
H22A H25A 3.3489 no 6_466
H22B C11 3.0716 no 6_466
H22B C12 3.0252 no 6_466
H22B C19 3.1232 no 6_466
H22B H12 2.9492 no 6_466
H22B H13 3.0418 no 3_565
H22B H19 3.0703 no 6_466
H22B H20 3.2994 no 5_566
H22C O5 3.5725 no 4_565
H22C C24 3.0124 no 5_666
H22C H12 3.5827 no 6_466
H22C H13 2.8027 no 3_565
H22C H20 2.9640 no 5_566
H22C H21 3.4302 no 5_666
H22C H24 2.2731 no 5_666
H23A O5 2.8456 no 2_555
H23A C8 3.3737 no 2_555
H23A C10 3.5689 no 8_455
H23A C12 3.3986 no 8_455
H23A C14 3.5103 no 2_555
H23A C15 3.0595 no 2_555
H23A H10 3.1120 no 8_455
H23A H12 2.7472 no 8_455
H23A H14 3.2807 no 2_555
H23B O5 3.4099 no 2_555
H23B N26 3.5758 no 2_555
H23B C15 3.3112 no 2_555
H23B H10 3.3312 no 8_455
H23B H21 3.2311 no 2_555
H23B H25B 3.5333 no 6_466
H23C C10 2.9877 no 8_455
H23C C12 3.1360 no 8_455
H23C H10 2.6419 no 8_455
H23C H12 2.8942 no 8_455
H23C H25A 3.4990 no 6_466
H23C H25B 3.0319 no 6_466
H24 N4 3.0677 no 5_666
H24 C6 3.2161 no 5_666
H24 C17 3.5672 no 5_666
H24 C22 2.9973 no 5_666
H24 H18 2.9624 no 1_655
H24 H20 3.4382 no 1_655
H24 H22A 3.0259 no 5_666
H24 H22C 2.2731 no 5_666
H25A C9 3.4414 no 6_566
H25A C14 3.5740 no 2_555
H25A H9 2.6646 no 6_566
H25A H18 3.2204 no 6_566
H25A H22A 3.3489 no 6_566
H25A H23C 3.4990 no 6_566
H25B C9 3.5848 no 6_566
H25B C10 3.1809 no 3_565
H25B C13 3.1974 no 3_565
H25B H9 2.9434 no 6_566
H25B H10 2.8179 no 3_565
H25B H13 2.7961 no 3_565
H25B H18 3.4137 no 6_566
H25B H21 3.1092 no 5_666
H25B H23B 3.5333 no 6_566
H25B H23C 3.0319 no 6_566
H25C C9 3.3923 no 6_566
H25C C13 3.4470 no 3_565
H25C C18 3.1137 no 6_566
H25C C19 3.3642 no 6_466
H25C H9 2.9710 no 6_566
H25C H13 3.0489 no 3_565
H25C H18 2.3779 no 6_566
H25C H19 2.8770 no 6_466

loop_
_geom_torsion_atom_site_label_1
_geom_torsion_atom_site_label_2
_geom_torsion_atom_site_label_3
_geom_torsion_atom_site_label_4
_geom_torsion
_geom_torsion_publ_flag
C3 N2 C13 C10 0.51(17) no
C13 N2 C3 C11 -2.83(16) no
C13 N2 C3 C16 177.02(10) no
C6 N4 C17 C22 70.01(15) no
C6 N4 C17 C23 -56.39(16) no
C6 N4 C17 C25 -172.62(11) no
C17 N4 C6 N26 173.63(10) no
C17 N4 C6 C1 -6.4(3) no
C6 N26 C15 O5 174.86(10) no
C6 N26 C15 C8 -4.93(12) no
C15 N26 C6 N4 -175.08(9) no
C15 N26 C6 C1 4.93(12) no
C6 N26 C16 C3 -66.54(14) no
C6 N26 C16 C21 113.86(12) no
C16 N26 C6 N4 -16.46(15) no
C16 N26 C6 C1 163.55(9) no
C15 N26 C16 C3 90.00(13) no
C15 N26 C16 C21 -89.60(14) no
C16 N26 C15 O5 16.52(18) no
C16 N26 C15 C8 -163.27(10) no
C6 C1 C8 C14 -178.20(9) no
C6 C1 C8 C15 0.05(12) no
C8 C1 C6 N4 177.17(12) no
C8 C1 C6 N26 -2.85(11) no
C6 C1 C9 C18 178.65(10) no
C9 C1 C6 N4 -3.1(3) no
C9 C1 C6 N26 176.90(12) no
C8 C1 C9 C18 -1.62(16) no
C9 C1 C8 C14 2.00(17) no
C9 C1 C8 C15 -179.74(9) no
N2 C3 C11 C12 2.62(16) no
N2 C3 C11 C19 -178.57(10) no
N2 C3 C16 N26 -0.43(16) no
N2 C3 C16 C21 179.16(10) no
C11 C3 C16 N26 179.43(10) no
C11 C3 C16 C21 -0.97(17) no
C16 C3 C11 C12 -177.24(10) no
C16 C3 C11 C19 1.57(16) no
C1 C8 C14 C20 -0.81(19) no
C1 C8 C15 O5 -176.88(11) no
C1 C8 C15 N26 2.90(13) no
C14 C8 C15 O5 1.3(2) no
C14 C8 C15 N26 -178.95(12) no
C15 C8 C14 C20 -178.73(11) no
C1 C9 C18 C20 0.14(19) no
C12 C10 C13 N2 1.99(19) no
C13 C10 C12 C11 -2.12(18) no
C3 C11 C12 C10 -0.02(17) no
C3 C11 C19 C24 -1.56(19) no
C12 C11 C19 C24 177.19(11) no
C19 C11 C12 C10 -178.78(11) no
C8 C14 C20 C18 -0.7(2) no
N26 C16 C21 C24 179.89(10) no
C3 C16 C21 C24 0.31(19) no
C9 C18 C20 C14 1.1(2) no
C11 C19 C24 C21 0.9(3) no
C16 C21 C24 C19 -0.3(3) no
